data_4081282
loop_
_publ_author_name
'Alvarez, M. Angeles'
'Garc\'ia, M. Esther'
'Garc\'ia-Viv\'o, Daniel'
'Ruiz, Miguel A.'
'Vega, M. Fernanda'

_publ_section_title
;
 Insertion, Rearrangement, and Coupling Processes in the Reactions of the
 Unsaturated Hydride Complex [W2(\h5-C5H5)2(H)(\m-PCy2)(CO)2] with
 Isocyanides
;
_journal_issue 16
_journal_name_full Organometallics
_journal_page_first 4543
_journal_paper_doi 10.1021/om400439d
_journal_volume 32
_journal_year 2013
_chemical_compound_source 'synthesis as described'
_chemical_formula_moiety 'C40 H47 N2 O4 P1 W2'
_chemical_formula_sum 'C40 H47 N2 O4 P W2'
_chemical_formula_weight 1018.47
_chemical_name_systematic
;
 ?
;
_space_group_IT_number 14
_symmetry_cell_setting monoclinic
_symmetry_Int_Tables_number 14
_symmetry_space_group_name_Hall '-P 2ybc'
_symmetry_space_group_name_H-M 'P 1 21/c 1'
_atom_sites_solution_hydrogens geom
_atom_sites_solution_primary direct
_atom_sites_solution_secondary difmap
_audit_conform_dict_location ftp://ftp.iucr.org/pub/cif_core.dic
_audit_conform_dict_name cif_core.dic
_audit_conform_dict_version 2.4
_audit_creation_date 2012-12-03T19:13:44-00:00
_audit_creation_method 'WinGX routine CIF_UPDATE'
_cell_angle_alpha 90
_cell_angle_beta 90.457(2)
_cell_angle_gamma 90
_cell_formula_units_Z 4
_cell_length_a 10.9476(3)
_cell_length_b 12.7269(3)
_cell_length_c 27.6319(6)
_cell_measurement_reflns_used 11264
_cell_measurement_temperature 123.00(10)
_cell_measurement_theta_max 71.7164
_cell_measurement_theta_min 3.1962
_cell_measurement_wavelength 1.54184
_cell_volume 3849.80(16)
_computing_cell_refinement
;
CrysAlis RED, Oxford Diffraction Ltd.,
Version 1.171.31.7 (release 18-10-2006 CrysAlis171 .NET)
(compiled Oct 18 2006,16:28:17)
;
_computing_data_collection
;
CrysAlis CCD, Oxford Diffraction Ltd.,
Version 1.171.31.7 (release 18-10-2006 CrysAlis171 .NET)
(compiled Oct 18 2006,16:28:17)
;
_computing_data_reduction
;
CrysAlis RED, Oxford Diffraction Ltd.,
Version 1.171.31.7 (release 18-10-2006 CrysAlis171 .NET)
(compiled Oct 18 2006,16:28:17)
;
_computing_molecular_graphics 'Ortep-3 for Windows (Farrugia, 1997)'
_computing_publication_material 'WinGX publication routines (Farrugia, 1999)'
_computing_structure_refinement 'SHELXL-97 (Sheldrick, 2008)'
_computing_structure_solution 'SHELXS-97 (Sheldrick, 2008)'
_diffrn_ambient_temperature 123.00(10)
_diffrn_measured_fraction_theta_full 0.984
_diffrn_measured_fraction_theta_max 0.984
_diffrn_measurement_device_type 'ONYX CCD'
_diffrn_measurement_method CCD
_diffrn_radiation_monochromator graphite
_diffrn_radiation_probe x-ray
_diffrn_radiation_source 'Nova (Cu) X-ray Source'
_diffrn_radiation_type CuK\a
_diffrn_radiation_wavelength 1.54184
_diffrn_reflns_av_R_equivalents 0.0319
_diffrn_reflns_av_unetI/netI 0.0254
_diffrn_reflns_limit_h_max 12
_diffrn_reflns_limit_h_min -13
_diffrn_reflns_limit_k_max 15
_diffrn_reflns_limit_k_min -15
_diffrn_reflns_limit_l_max 30
_diffrn_reflns_limit_l_min -33
_diffrn_reflns_number 26206
_diffrn_reflns_theta_full 71.86
_diffrn_reflns_theta_max 71.86
_diffrn_reflns_theta_min 3.2
_exptl_absorpt_coefficient_mu 11.603
_exptl_absorpt_correction_T_max 1.00000
_exptl_absorpt_correction_T_min 0.48009
_exptl_absorpt_correction_type multi-scan
_exptl_absorpt_process_details
;
CrysAlisPro, Agilent Technologies,
Version 1.171.35.19 (release 27-10-2011 CrysAlis171 .NET)
(compiled Oct 27 2011,15:02:11)
Empirical absorption correction using spherical harmonics,
 implemented in SCALE3 ABSPACK scaling algorithm.
;
_exptl_crystal_colour red
_exptl_crystal_density_diffrn 1.757
_exptl_crystal_density_method 'not measured'
_exptl_crystal_description prism
_exptl_crystal_F_000 1984
_exptl_crystal_size_max 0.19
_exptl_crystal_size_mid 0.1
_exptl_crystal_size_min 0.07
_refine_diff_density_max 0.901
_refine_diff_density_min -0.829
_refine_diff_density_rms 0.099
_refine_ls_extinction_method none
_refine_ls_goodness_of_fit_ref 1.092
_refine_ls_hydrogen_treatment mixed
_refine_ls_matrix_type full
_refine_ls_number_parameters 448
_refine_ls_number_reflns 7431
_refine_ls_number_restraints 0
_refine_ls_restrained_S_all 1.092
_refine_ls_R_factor_all 0.0308
_refine_ls_R_factor_gt 0.0254
_refine_ls_shift/su_max 0.004
_refine_ls_shift/su_mean 0
_refine_ls_structure_factor_coef Fsqd
_refine_ls_weighting_details 'calc w=1/[\s^2^(Fo^2^)+(0.0331P)^2^+1.4043P] where P=(Fo^2^+2Fc^2^)/3'
_refine_ls_weighting_scheme calc
_refine_ls_wR_factor_gt 0.0597
_refine_ls_wR_factor_ref 0.0624
_reflns_number_gt 6702
_reflns_number_total 7431
_reflns_threshold_expression >2\s(I)
_cod_data_source_file om400439d_si_002.cif
_cod_data_source_block compound6
_cod_database_code 4081282

loop_
_symmetry_equiv_pos_as_xyz
'x, y, z'
'-x, y+1/2, -z+1/2'
'-x, -y, -z'
'x, -y-1/2, z-1/2'

loop_
_atom_site_label
_atom_site_type_symbol
_atom_site_fract_x
_atom_site_fract_y
_atom_site_fract_z
_atom_site_U_iso_or_equiv
_atom_site_adp_type
_atom_site_occupancy
_atom_site_symmetry_multiplicity
_atom_site_calc_flag
_atom_site_refinement_flags
W1 W 0.575608(14) 0.464901(13) 0.842694(5) 0.02496(5) Uani 1 1 d .
W2 W 0.836956(14) 0.438397(13) 0.822844(5) 0.02625(5) Uani 1 1 d .
P1 P 0.73866(8) 0.58505(7) 0.86618(3) 0.02625(18) Uani 1 1 d .
N1 N 0.5833(3) 0.2272(2) 0.79657(11) 0.0321(7) Uani 1 1 d .
N2 N 0.7086(3) 0.3661(2) 0.77107(10) 0.0270(6) Uani 1 1 d .
O1 O 0.6328(3) 0.3486(2) 0.93970(9) 0.0420(7) Uani 1 1 d .
O2 O 0.9532(3) 0.5710(2) 0.74070(9) 0.0371(6) Uani 1 1 d .
O3 O 0.2245(3) 0.0617(2) 0.91870(11) 0.0470(7) Uani 1 1 d .
O4 O 0.8167(3) 0.1986(3) 0.58888(11) 0.0534(9) Uani 1 1 d .
C1 C 0.6172(3) 0.3911(3) 0.90294(13) 0.0306(8) Uani 1 1 d .
C2 C 0.9066(3) 0.5223(3) 0.77133(14) 0.0324(8) Uani 1 1 d .
C3 C 0.6156(3) 0.3217(3) 0.80297(12) 0.0274(7) Uani 1 1 d .
C4 C 0.4909(4) 0.1877(3) 0.82772(14) 0.0332(8) Uani 1 1 d .
C5 C 0.3714(4) 0.1773(3) 0.81119(14) 0.0353(8) Uani 1 1 d .
H5 H 0.3524 0.1973 0.7796 0.042 Uiso 1 1 calc R
C6 C 0.2794(4) 0.1379(3) 0.84050(15) 0.0399(9) Uani 1 1 d .
H6 H 0.1998 0.1333 0.8288 0.048 Uiso 1 1 calc R
C7 C 0.3065(4) 0.1059(3) 0.88689(14) 0.0373(9) Uani 1 1 d .
C8 C 0.4259(4) 0.1144(3) 0.90431(14) 0.0393(9) Uani 1 1 d .
H8 H 0.4447 0.0927 0.9356 0.047 Uiso 1 1 calc R
C9 C 0.5171(4) 0.1552(3) 0.87504(13) 0.0358(8) Uani 1 1 d .
H9 H 0.5964 0.161 0.8871 0.043 Uiso 1 1 calc R
C10 C 0.1012(5) 0.0541(4) 0.9021(2) 0.0618(14) Uani 1 1 d .
H10A H 0.0684 0.1234 0.8974 0.093 Uiso 1 1 calc R
H10B H 0.0535 0.0175 0.9257 0.093 Uiso 1 1 calc R
H10C H 0.0986 0.0164 0.872 0.093 Uiso 1 1 calc R
C11 C 0.6864(3) 0.4784(3) 0.77934(12) 0.0258(7) Uani 1 1 d .
C12 C 0.7365(3) 0.3243(3) 0.72365(12) 0.0289(7) Uani 1 1 d .
C13 C 0.8084(3) 0.2351(3) 0.71859(14) 0.0342(8) Uani 1 1 d .
H13 H 0.8394 0.2015 0.7459 0.041 Uiso 1 1 calc R
C14 C 0.8342(3) 0.1958(3) 0.67313(15) 0.0388(9) Uani 1 1 d .
H14 H 0.8828 0.1364 0.6699 0.047 Uiso 1 1 calc R
C15 C 0.7872(4) 0.2456(4) 0.63222(14) 0.0410(10) Uani 1 1 d .
C16 C 0.7154(4) 0.3338(3) 0.63655(14) 0.0392(9) Uani 1 1 d .
H16 H 0.6847 0.3675 0.6092 0.047 Uiso 1 1 calc R
C17 C 0.6892(4) 0.3721(3) 0.68290(13) 0.0349(8) Uani 1 1 d .
H17 H 0.6392 0.4307 0.6862 0.042 Uiso 1 1 calc R
C18 C 0.7617(6) 0.2404(5) 0.54647(16) 0.0696(17) Uani 1 1 d .
H18A H 0.6745 0.24 0.5499 0.104 Uiso 1 1 calc R
H18B H 0.784 0.1984 0.5191 0.104 Uiso 1 1 calc R
H18C H 0.7893 0.3113 0.5417 0.104 Uiso 1 1 calc R
C19 C 0.3830(3) 0.4420(3) 0.80752(13) 0.0313(8) Uani 1 1 d .
H19 H 0.3675 0.3878 0.7858 0.038 Uiso 1 1 calc R
C20 C 0.3736(3) 0.4353(3) 0.85881(14) 0.0333(8) Uani 1 1 d .
H20 H 0.3503 0.3766 0.8765 0.04 Uiso 1 1 calc R
C21 C 0.4063(3) 0.5350(3) 0.87769(15) 0.0364(9) Uani 1 1 d .
H21 H 0.4086 0.5536 0.9102 0.044 Uiso 1 1 calc R
C22 C 0.4350(3) 0.6013(3) 0.83807(16) 0.0390(9) Uani 1 1 d .
H22 H 0.4598 0.6711 0.8402 0.047 Uiso 1 1 calc R
C23 C 0.4194(3) 0.5439(3) 0.79541(15) 0.0349(8) Uani 1 1 d .
H23 H 0.4313 0.5691 0.7642 0.042 Uiso 1 1 calc R
C24 C 0.9883(3) 0.3136(3) 0.82053(14) 0.0358(9) Uani 1 1 d .
H24 H 1.008 0.2823 0.7912 0.043 Uiso 1 1 calc R
C25 C 1.0427(4) 0.4042(4) 0.84043(15) 0.0397(9) Uani 1 1 d .
H25 H 1.1049 0.4432 0.8264 0.048 Uiso 1 1 calc R
C26 C 0.9872(4) 0.4257(4) 0.88486(15) 0.0429(10) Uani 1 1 d .
H26 H 1.0058 0.4815 0.9054 0.052 Uiso 1 1 calc R
C27 C 0.8986(4) 0.3482(4) 0.89292(15) 0.0482(12) Uani 1 1 d .
H27 H 0.8484 0.3431 0.9198 0.058 Uiso 1 1 calc R
C28 C 0.8993(4) 0.2791(3) 0.85284(16) 0.0419(10) Uani 1 1 d .
H28 H 0.8491 0.2208 0.8487 0.05 Uiso 1 1 calc R
C29 C 0.7736(3) 0.5999(3) 0.93199(12) 0.0306(8) Uani 1 1 d .
H29 H 0.7983 0.5297 0.943 0.037 Uiso 1 1 calc R
C30 C 0.6625(3) 0.6285(3) 0.96274(13) 0.0343(8) Uani 1 1 d .
H30A H 0.6354 0.699 0.9546 0.041 Uiso 1 1 calc R
H30B H 0.596 0.5803 0.9556 0.041 Uiso 1 1 calc R
C31 C 0.6941(4) 0.6230(4) 1.01663(13) 0.0410(9) Uani 1 1 d .
H31A H 0.6238 0.6448 1.0353 0.049 Uiso 1 1 calc R
H31B H 0.7129 0.5508 1.0253 0.049 Uiso 1 1 calc R
C32 C 0.8023(4) 0.6924(4) 1.02953(14) 0.0427(10) Uani 1 1 d .
H32A H 0.823 0.6833 1.0635 0.051 Uiso 1 1 calc R
H32B H 0.7805 0.7655 1.0244 0.051 Uiso 1 1 calc R
C33 C 0.9133(4) 0.6649(4) 0.99855(14) 0.0419(10) Uani 1 1 d .
H33A H 0.9407 0.5944 1.0063 0.05 Uiso 1 1 calc R
H33B H 0.9795 0.7131 1.0059 0.05 Uiso 1 1 calc R
C34 C 0.8815(4) 0.6715(3) 0.94437(13) 0.0358(9) Uani 1 1 d .
H34A H 0.8611 0.7434 0.936 0.043 Uiso 1 1 calc R
H34B H 0.9519 0.6508 0.9255 0.043 Uiso 1 1 calc R
C35 C 0.7394(3) 0.7184(3) 0.83821(12) 0.0281(7) Uani 1 1 d .
H35 H 0.6987 0.7092 0.8068 0.034 Uiso 1 1 calc R
C36 C 0.6631(4) 0.8021(3) 0.86449(13) 0.0334(8) Uani 1 1 d .
H36A H 0.583 0.7737 0.8717 0.04 Uiso 1 1 calc R
H36B H 0.7027 0.8205 0.8948 0.04 Uiso 1 1 calc R
C37 C 0.6490(4) 0.9004(3) 0.83315(15) 0.0401(9) Uani 1 1 d .
H37A H 0.6023 0.9529 0.8505 0.048 Uiso 1 1 calc R
H37B H 0.6045 0.8829 0.8038 0.048 Uiso 1 1 calc R
C38 C 0.7742(4) 0.9458(3) 0.82007(17) 0.0459(10) Uani 1 1 d .
H38A H 0.7632 1.0051 0.7984 0.055 Uiso 1 1 calc R
H38B H 0.8146 0.971 0.8492 0.055 Uiso 1 1 calc R
C39 C 0.8544(4) 0.8634(3) 0.79577(15) 0.0409(9) Uani 1 1 d .
H39A H 0.82 0.8459 0.7643 0.049 Uiso 1 1 calc R
H39B H 0.9353 0.8923 0.7908 0.049 Uiso 1 1 calc R
C40 C 0.8645(3) 0.7637(3) 0.82629(13) 0.0333(8) Uani 1 1 d .
H40A H 0.9115 0.7116 0.8088 0.04 Uiso 1 1 calc R
H40B H 0.9079 0.7796 0.8561 0.04 Uiso 1 1 calc R
H11 H 0.676(4) 0.520(3) 0.7523(16) 0.039(12) Uiso 1 1 d .

loop_
_atom_site_aniso_label
_atom_site_aniso_U_11
_atom_site_aniso_U_22
_atom_site_aniso_U_33
_atom_site_aniso_U_23
_atom_site_aniso_U_13
_atom_site_aniso_U_12
W1 0.02254(8) 0.02695(9) 0.02535(8) -0.00022(6) -0.00206(6) 0.00183(6)
W2 0.02293(9) 0.02960(10) 0.02616(9) -0.00086(6) -0.00313(6) 0.00352(6)
P1 0.0249(4) 0.0287(5) 0.0251(4) -0.0013(3) -0.0020(3) 0.0014(3)
N1 0.0349(17) 0.0288(17) 0.0326(16) -0.0029(12) 0.0022(12) -0.0003(13)
N2 0.0255(14) 0.0281(16) 0.0274(14) -0.0020(11) -0.0036(11) 0.0005(12)
O1 0.0451(16) 0.0484(18) 0.0324(14) 0.0079(12) -0.0049(11) -0.0015(14)
O2 0.0370(15) 0.0414(16) 0.0328(14) 0.0035(11) 0.0044(11) -0.0014(12)
O3 0.0466(18) 0.0434(18) 0.0513(18) 0.0017(13) 0.0132(14) -0.0031(14)
O4 0.0461(18) 0.074(2) 0.0398(16) -0.0247(15) 0.0113(13) -0.0130(16)
C1 0.0271(18) 0.033(2) 0.0320(18) -0.0025(15) -0.0005(14) -0.0004(15)
C2 0.0262(18) 0.035(2) 0.0358(19) -0.0069(16) -0.0059(15) 0.0054(15)
C3 0.0283(17) 0.0268(18) 0.0271(16) 0.0004(13) -0.0031(13) 0.0040(14)
C4 0.038(2) 0.0260(19) 0.0361(19) -0.0060(15) 0.0039(15) -0.0048(16)
C5 0.041(2) 0.030(2) 0.0346(19) -0.0019(15) -0.0031(16) -0.0038(17)
C6 0.037(2) 0.034(2) 0.049(2) -0.0053(17) 0.0001(17) -0.0044(17)
C7 0.042(2) 0.031(2) 0.039(2) -0.0013(16) 0.0114(16) -0.0039(17)
C8 0.047(2) 0.038(2) 0.0333(19) 0.0018(16) 0.0017(16) -0.0016(18)
C9 0.041(2) 0.032(2) 0.0347(19) -0.0022(15) -0.0015(15) 0.0009(17)
C10 0.040(3) 0.063(3) 0.083(4) 0.012(3) 0.015(2) -0.001(2)
C11 0.0235(17) 0.0280(19) 0.0259(17) -0.0013(13) -0.0021(13) 0.0016(14)
C12 0.0265(17) 0.0298(19) 0.0302(17) -0.0038(14) -0.0007(13) -0.0039(14)
C13 0.0258(18) 0.037(2) 0.040(2) -0.0094(16) -0.0048(15) 0.0004(15)
C14 0.0245(18) 0.042(2) 0.050(2) -0.0178(18) 0.0018(16) -0.0006(16)
C15 0.035(2) 0.050(3) 0.038(2) -0.0149(18) 0.0088(16) -0.0165(19)
C16 0.047(2) 0.041(2) 0.0302(19) -0.0011(16) 0.0003(16) -0.0124(19)
C17 0.040(2) 0.031(2) 0.0336(19) -0.0026(15) -0.0007(15) -0.0039(17)
C18 0.080(4) 0.096(5) 0.033(2) -0.023(3) 0.008(2) -0.019(3)
C19 0.0219(17) 0.041(2) 0.0313(18) 0.0014(15) -0.0059(14) -0.0005(15)
C20 0.0292(19) 0.037(2) 0.0338(19) 0.0039(15) -0.0012(14) -0.0028(15)
C21 0.0226(18) 0.048(2) 0.039(2) -0.0075(17) 0.0001(14) 0.0086(16)
C22 0.0246(19) 0.029(2) 0.063(3) -0.0013(18) -0.0056(17) 0.0048(15)
C23 0.0217(17) 0.043(2) 0.040(2) 0.0120(16) -0.0038(15) 0.0053(15)
C24 0.0310(19) 0.036(2) 0.041(2) -0.0031(16) -0.0068(15) 0.0118(16)
C25 0.0240(18) 0.045(2) 0.049(2) 0.0039(18) -0.0108(16) 0.0063(17)
C26 0.037(2) 0.053(3) 0.038(2) -0.0078(18) -0.0195(17) 0.018(2)
C27 0.036(2) 0.073(3) 0.035(2) 0.014(2) 0.0003(16) 0.026(2)
C28 0.032(2) 0.037(2) 0.057(3) 0.0102(19) -0.0114(18) 0.0071(17)
C29 0.0320(19) 0.035(2) 0.0246(16) -0.0011(14) -0.0003(13) 0.0018(15)
C30 0.0329(19) 0.042(2) 0.0283(18) -0.0043(15) -0.0011(14) 0.0019(17)
C31 0.042(2) 0.054(3) 0.0279(19) -0.0006(17) 0.0022(16) 0.0041(19)
C32 0.046(2) 0.054(3) 0.0279(19) -0.0090(17) -0.0067(16) 0.004(2)
C33 0.039(2) 0.054(3) 0.032(2) -0.0026(18) -0.0104(16) 0.0024(19)
C34 0.035(2) 0.044(2) 0.0287(18) -0.0032(16) -0.0064(15) -0.0002(17)
C35 0.0291(18) 0.0269(18) 0.0282(17) -0.0016(13) -0.0028(13) 0.0025(14)
C36 0.0314(19) 0.035(2) 0.0337(19) -0.0018(15) -0.0016(14) 0.0025(16)
C37 0.043(2) 0.032(2) 0.046(2) -0.0021(17) -0.0021(17) 0.0059(18)
C38 0.053(3) 0.032(2) 0.053(3) 0.0058(18) -0.001(2) -0.0034(19)
C39 0.037(2) 0.044(2) 0.043(2) 0.0070(18) 0.0021(16) -0.0090(18)
C40 0.0267(18) 0.038(2) 0.0349(19) -0.0010(15) -0.0005(14) -0.0004(16)

loop_
_atom_type_symbol
_atom_type_description
_atom_type_scat_dispersion_real
_atom_type_scat_dispersion_imag
_atom_type_scat_source
C C 0.0181 0.0091 'International Tables Vol C Tables 4.2.6.8 and 6.1.1.4'
H H 0 0 'International Tables Vol C Tables 4.2.6.8 and 6.1.1.4'
N N 0.0311 0.018 'International Tables Vol C Tables 4.2.6.8 and 6.1.1.4'
O O 0.0492 0.0322 'International Tables Vol C Tables 4.2.6.8 and 6.1.1.4'
P P 0.2955 0.4335 'International Tables Vol C Tables 4.2.6.8 and 6.1.1.4'
W W -5.4734 5.5774 'International Tables Vol C Tables 4.2.6.8 and 6.1.1.4'

loop_
_geom_angle_atom_site_label_1
_geom_angle_atom_site_label_2
_geom_angle_atom_site_label_3
_geom_angle
C1 W1 C11 127.02(14)
C1 W1 C3 88.90(14)
C11 W1 C3 62.44(14)
C1 W1 C21 90.64(15)
C11 W1 C21 141.47(14)
C3 W1 C21 135.23(14)
C1 W1 C20 88.52(14)
C11 W1 C20 136.47(13)
C3 W1 C20 99.14(14)
C21 W1 C20 36.11(14)
C1 W1 C22 123.61(15)
C11 W1 C22 105.92(15)
C3 W1 C22 137.29(13)
C21 W1 C22 35.92(15)
C20 W1 C22 59.56(15)
C1 W1 C19 119.77(14)
C11 W1 C19 100.67(13)
C3 W1 C19 82.53(14)
C21 W1 C19 59.35(14)
C20 W1 C19 35.87(13)
C22 W1 C19 58.27(14)
C1 W1 C23 146.43(15)
C11 W1 C23 85.77(13)
C3 W1 C23 102.99(14)
C21 W1 C23 58.79(14)
C20 W1 C23 58.87(13)
C22 W1 C23 34.62(14)
C19 W1 C23 34.59(13)
C1 W1 P1 84.82(11)
C11 W1 P1 75.48(9)
C3 W1 P1 120.73(10)
C21 W1 P1 103.78(11)
C20 W1 P1 139.33(10)
C22 W1 P1 91.68(10)
C19 W1 P1 147.97(10)
C23 W1 P1 113.91(10)
C1 W1 W2 83.32(11)
C11 W1 W2 45.46(9)
C3 W1 W2 66.98(9)
C21 W1 W2 157.07(10)
C20 W1 W2 163.93(10)
C22 W1 W2 136.19(11)
C19 W1 W2 141.86(10)
C23 W1 W2 130.24(10)
P1 W1 W2 53.75(2)
C2 W2 C11 75.96(14)
C2 W2 N2 90.33(13)
C11 W2 N2 39.88(12)
C2 W2 C28 129.39(16)
C11 W2 C28 130.76(15)
N2 W2 C28 92.98(13)
C2 W2 C24 94.17(15)
C11 W2 C24 135.76(14)
N2 W2 C24 98.62(12)
C28 W2 C24 35.46(15)
C2 W2 C25 82.64(15)
C11 W2 C25 156.28(15)
N2 W2 C25 131.75(13)
C28 W2 C25 58.48(15)
C24 W2 C25 35.32(14)
C2 W2 C27 139.71(16)
C11 W2 C27 144.33(15)
N2 W2 C27 120.69(16)
C28 W2 C27 35.48(16)
C24 W2 C27 58.76(15)
C25 W2 C27 57.83(15)
C2 W2 C26 107.06(16)
C11 W2 C26 165.75(14)
N2 W2 C26 151.34(14)
C28 W2 C26 58.36(16)
C24 W2 C26 58.43(14)
C25 W2 C26 34.58(15)
C27 W2 C26 34.58(17)
C2 W2 P1 96.60(11)
C11 W2 P1 75.57(10)
N2 W2 P1 110.68(8)
C28 W2 P1 128.53(12)
C24 W2 P1 148.61(10)
C25 W2 P1 117.53(11)
C27 W2 P1 95.36(12)
C26 W2 P1 90.20(10)
C2 W2 W1 117.56(11)
C11 W2 W1 46.85(10)
N2 W2 W1 63.33(8)
C28 W2 W1 108.77(11)
C24 W2 W1 142.06(11)
C25 W2 W1 156.87(11)
C27 W2 W1 100.16(11)
C26 W2 W1 122.96(11)
P1 W2 W1 52.67(2)
C35 P1 C29 108.10(17)
C35 P1 W1 117.82(11)
C29 P1 W1 117.89(13)
C35 P1 W2 118.92(11)
C29 P1 W2 117.54(12)
W1 P1 W2 73.58(3)
C3 N1 C4 116.7(3)
C12 N2 C3 123.7(3)
C12 N2 C11 122.3(3)
C3 N2 C11 99.5(3)
C12 N2 W2 127.2(2)
C3 N2 W2 102.33(19)
C11 N2 W2 66.25(17)
C7 O3 C10 116.2(4)
C15 O4 C18 117.0(4)
O1 C1 W1 174.9(3)
O2 C2 W2 177.2(3)
N1 C3 N2 118.5(3)
N1 C3 W1 144.1(3)
N2 C3 W1 97.1(2)
C5 C4 C9 117.7(4)
C5 C4 N1 120.4(3)
C9 C4 N1 121.9(4)
C4 C5 C6 121.8(4)
C4 C5 H5 119.1
C6 C5 H5 119.1
C7 C6 C5 119.9(4)
C7 C6 H6 120.1
C5 C6 H6 120.1
C6 C7 O3 125.2(4)
C6 C7 C8 119.6(4)
O3 C7 C8 115.1(4)
C9 C8 C7 120.2(4)
C9 C8 H8 119.9
C7 C8 H8 119.9
C8 C9 C4 120.8(4)
C8 C9 H9 119.6
C4 C9 H9 119.6
O3 C10 H10A 109.5
O3 C10 H10B 109.5
H10A C10 H10B 109.5
O3 C10 H10C 109.5
H10A C10 H10C 109.5
H10B C10 H10C 109.5
N2 C11 W2 73.88(18)
N2 C11 W1 98.3(2)
W2 C11 W1 87.69(13)
N2 C11 H11 117(3)
W2 C11 H11 134(3)
W1 C11 H11 130(3)
C17 C12 C13 119.2(3)
C17 C12 N2 119.8(3)
C13 C12 N2 121.0(3)
C14 C13 C12 120.4(4)
C14 C13 H13 119.8
C12 C13 H13 119.8
C13 C14 C15 119.8(4)
C13 C14 H14 120.1
C15 C14 H14 120.1
C16 C15 O4 124.6(4)
C16 C15 C14 120.6(4)
O4 C15 C14 114.9(4)
C15 C16 C17 119.0(4)
C15 C16 H16 120.5
C17 C16 H16 120.5
C12 C17 C16 121.0(4)
C12 C17 H17 119.5
C16 C17 H17 119.5
O4 C18 H18A 109.5
O4 C18 H18B 109.5
H18A C18 H18B 109.5
O4 C18 H18C 109.5
H18A C18 H18C 109.5
H18B C18 H18C 109.5
C23 C19 C20 108.5(3)
C23 C19 W1 74.0(2)
C20 C19 W1 70.5(2)
C23 C19 H19 125.8
C20 C19 H19 125.8
W1 C19 H19 121.4
C21 C20 C19 107.0(3)
C21 C20 W1 71.5(2)
C19 C20 W1 73.7(2)
C21 C20 H20 126.5
C19 C20 H20 126.5
W1 C20 H20 120.2
C20 C21 C22 107.8(4)
C20 C21 W1 72.4(2)
C22 C21 W1 73.7(2)
C20 C21 H21 126.1
C22 C21 H21 126.1
W1 C21 H21 119.6
C23 C22 C21 108.2(4)
C23 C22 W1 74.4(2)
C21 C22 W1 70.3(2)
C23 C22 H22 125.9
C21 C22 H22 125.9
W1 C22 H22 121.1
C22 C23 C19 108.5(4)
C22 C23 W1 71.0(2)
C19 C23 W1 71.4(2)
C22 C23 H23 125.8
C19 C23 H23 125.8
W1 C23 H23 123.5
C28 C24 C25 107.6(4)
C28 C24 W2 72.1(2)
C25 C24 W2 74.1(2)
C28 C24 H24 126.2
C25 C24 H24 126.2
W2 C24 H24 119.5
C26 C25 C24 108.5(4)
C26 C25 W2 73.9(2)
C24 C25 W2 70.6(2)
C26 C25 H25 125.7
C24 C25 H25 125.7
W2 C25 H25 121.4
C25 C26 C27 107.9(4)
C25 C26 W2 71.5(2)
C27 C26 W2 71.7(2)
C25 C26 H26 126.1
C27 C26 H26 126.1
W2 C26 H26 122.4
C26 C27 C28 107.8(4)
C26 C27 W2 73.7(2)
C28 C27 W2 70.2(2)
C26 C27 H27 126.1
C28 C27 H27 126.1
W2 C27 H27 121.7
C24 C28 C27 108.3(4)
C24 C28 W2 72.5(2)
C27 C28 W2 74.3(2)
C24 C28 H28 125.9
C27 C28 H28 125.9
W2 C28 H28 119.2
C34 C29 C30 110.5(3)
C34 C29 P1 115.5(3)
C30 C29 P1 114.0(2)
C34 C29 H29 105.3
C30 C29 H29 105.3
P1 C29 H29 105.3
C31 C30 C29 110.7(3)
C31 C30 H30A 109.5
C29 C30 H30A 109.5
C31 C30 H30B 109.5
C29 C30 H30B 109.5
H30A C30 H30B 108.1
C32 C31 C30 111.9(3)
C32 C31 H31A 109.2
C30 C31 H31A 109.2
C32 C31 H31B 109.2
C30 C31 H31B 109.2
H31A C31 H31B 107.9
C31 C32 C33 110.9(3)
C31 C32 H32A 109.5
C33 C32 H32A 109.5
C31 C32 H32B 109.5
C33 C32 H32B 109.5
H32A C32 H32B 108.1
C32 C33 C34 111.0(3)
C32 C33 H33A 109.4
C34 C33 H33A 109.4
C32 C33 H33B 109.4
C34 C33 H33B 109.4
H33A C33 H33B 108
C29 C34 C33 110.7(3)
C29 C34 H34A 109.5
C33 C34 H34A 109.5
C29 C34 H34B 109.5
C33 C34 H34B 109.5
H34A C34 H34B 108.1
C40 C35 C36 109.4(3)
C40 C35 P1 116.2(3)
C36 C35 P1 115.5(3)
C40 C35 H35 104.8
C36 C35 H35 104.8
P1 C35 H35 104.8
C37 C36 C35 110.6(3)
C37 C36 H36A 109.5
C35 C36 H36A 109.5
C37 C36 H36B 109.5
C35 C36 H36B 109.5
H36A C36 H36B 108.1
C36 C37 C38 110.8(3)
C36 C37 H37A 109.5
C38 C37 H37A 109.5
C36 C37 H37B 109.5
C38 C37 H37B 109.5
H37A C37 H37B 108.1
C39 C38 C37 111.3(4)
C39 C38 H38A 109.4
C37 C38 H38A 109.4
C39 C38 H38B 109.4
C37 C38 H38B 109.4
H38A C38 H38B 108
C40 C39 C38 111.6(3)
C40 C39 H39A 109.3
C38 C39 H39A 109.3
C40 C39 H39B 109.3
C38 C39 H39B 109.3
H39A C39 H39B 108
C35 C40 C39 111.9(3)
C35 C40 H40A 109.2
C39 C40 H40A 109.2
C35 C40 H40B 109.2
C39 C40 H40B 109.2
H40A C40 H40B 107.9

loop_
_geom_bond_atom_site_label_1
_geom_bond_atom_site_label_2
_geom_bond_distance
W1 C1 1.962(4)
W1 C11 2.144(4)
W1 C3 2.174(3)
W1 C21 2.279(4)
W1 C20 2.291(4)
W1 C22 2.324(4)
W1 C19 2.333(3)
W1 C23 2.367(3)
W1 P1 2.4346(9)
W1 W2 2.9370(2)
W2 C2 1.940(4)
W2 C11 2.095(3)
W2 N2 2.199(3)
W2 C28 2.292(4)
W2 C24 2.297(4)
W2 C25 2.341(4)
W2 C27 2.346(4)
W2 C26 2.371(4)
W2 P1 2.4691(9)
P1 C35 1.865(4)
P1 C29 1.865(3)
N1 C3 1.265(5)
N1 C4 1.425(5)
N2 C12 1.449(4)
N2 C3 1.466(4)
N2 C11 1.467(4)
O1 C1 1.162(4)
O2 C2 1.170(5)
O3 C7 1.381(5)
O3 C10 1.425(6)
O4 C15 1.379(5)
O4 C18 1.417(6)
C4 C5 1.388(5)
C4 C9 1.399(5)
C5 C6 1.391(6)
C5 H5 0.93
C6 C7 1.375(6)
C6 H6 0.93
C7 C8 1.394(6)
C8 C9 1.390(6)
C8 H8 0.93
C9 H9 0.93
C10 H10A 0.96
C10 H10B 0.96
C10 H10C 0.96
C11 H11 0.93(5)
C12 C17 1.378(5)
C12 C13 1.389(5)
C13 C14 1.383(5)
C13 H13 0.93
C14 C15 1.391(6)
C14 H14 0.93
C15 C16 1.376(6)
C16 C17 1.402(5)
C16 H16 0.93
C17 H17 0.93
C18 H18A 0.96
C18 H18B 0.96
C18 H18C 0.96
C19 C23 1.398(5)
C19 C20 1.424(5)
C19 H19 0.93
C20 C21 1.417(6)
C20 H20 0.93
C21 C22 1.420(6)
C21 H21 0.93
C22 C23 1.397(6)
C22 H22 0.93
C23 H23 0.93
C24 C28 1.397(6)
C24 C25 1.408(6)
C24 H24 0.93
C25 C26 1.401(6)
C25 H25 0.93
C26 C27 1.402(7)
C26 H26 0.93
C27 C28 1.414(6)
C27 H27 0.93
C28 H28 0.93
C29 C34 1.528(5)
C29 C30 1.534(5)
C29 H29 0.98
C30 C31 1.528(5)
C30 H30A 0.97
C30 H30B 0.97
C31 C32 1.518(6)
C31 H31A 0.97
C31 H31B 0.97
C32 C33 1.532(6)
C32 H32A 0.97
C32 H32B 0.97
C33 C34 1.536(5)
C33 H33A 0.97
C33 H33B 0.97
C34 H34A 0.97
C34 H34B 0.97
C35 C40 1.525(5)
C35 C36 1.540(5)
C35 H35 0.98
C36 C37 1.529(5)
C36 H36A 0.97
C36 H36B 0.97
C37 C38 1.533(6)
C37 H37A 0.97
C37 H37B 0.97
C38 C39 1.528(6)
C38 H38A 0.97
C38 H38B 0.97
C39 C40 1.526(5)
C39 H39A 0.97
C39 H39B 0.97
C40 H40A 0.97
C40 H40B 0.97
